data_4504182
loop_
_publ_author_name
'Wu, Shu-Ting'
'Long, La-Sheng'
'Huang, Rong-Bin'
'Zheng, Lan-Sun'

_publ_section_title
;
 pH-Dependent Assembly of Supramolecular Architectures from 0D to 2D
 Networks
;
_journal_issue 9
_journal_name_full 'Crystal Growth &amp; Design'
_journal_page_first 1746
_journal_paper_doi 10.1021/cg0608965
_journal_volume 7
_journal_year 2007
_chemical_formula_sum 'C97 H92 Cu3 N11 O21'
_chemical_formula_weight 1938.44
_chemical_name_systematic
; 
 ? 
;
_space_group_IT_number 2
_symmetry_cell_setting triclinic
_symmetry_space_group_name_Hall '-P 1'
_symmetry_space_group_name_H-M 'P -1'
_atom_sites_solution_hydrogens geom
_atom_sites_solution_primary direct
_atom_sites_solution_secondary difmap
_audit_creation_method SHELXL-97
_cell_angle_alpha 66.220(3)
_cell_angle_beta 79.948(4)
_cell_angle_gamma 88.390(3)
_cell_formula_units_Z 2
_cell_length_a 14.016(3)
_cell_length_b 18.492(4)
_cell_length_c 19.353(4)
_cell_measurement_reflns_used 10742
_cell_measurement_temperature 123(2)
_cell_measurement_theta_max 56.297
_cell_measurement_theta_min 4.799
_cell_volume 4514.7(17)
_computing_cell_refinement 'SHELXTL-Plus (Sheldrick, 1990)'
_computing_data_collection 'SHELXTL-Plus (Sheldrick, 1990)'
_computing_data_reduction 'SHELXTL-Plus (Sheldrick, 1990)'
_computing_molecular_graphics 'SHELXTL V.5.0 (Sheldrick, 1997)'
_computing_publication_material 'SHELXL-97 (Sheldrick, 1997)'
_computing_structure_refinement 'SHELXL-97 (Sheldrick, 1997)'
_computing_structure_solution 'SHELXS-97 (Sheldrick, 1990)'
_diffrn_ambient_temperature 123(2)
_diffrn_measured_fraction_theta_full 0.977
_diffrn_measured_fraction_theta_max 0.977
_diffrn_measurement_device_type 'Smart Apex 2000'
_diffrn_measurement_method 'omega scan'
_diffrn_radiation_monochromator graphite
_diffrn_radiation_source 'fine-focus sealed tube'
_diffrn_radiation_type MoK\a
_diffrn_radiation_wavelength 0.71073
_diffrn_reflns_av_R_equivalents 0.0191
_diffrn_reflns_av_sigmaI/netI 0.0467
_diffrn_reflns_limit_h_max 16
_diffrn_reflns_limit_h_min -15
_diffrn_reflns_limit_k_max 21
_diffrn_reflns_limit_k_min -21
_diffrn_reflns_limit_l_max 20
_diffrn_reflns_limit_l_min -23
_diffrn_reflns_number 22738
_diffrn_reflns_theta_full 25.00
_diffrn_reflns_theta_max 25.00
_diffrn_reflns_theta_min 1.17
_diffrn_standards_decay_% none
_exptl_absorpt_coefficient_mu 0.780
_exptl_absorpt_correction_T_max 0.8596
_exptl_absorpt_correction_T_min 0.6691
_exptl_absorpt_correction_type sadabs
_exptl_crystal_colour Blue
_exptl_crystal_density_diffrn 1.426
_exptl_crystal_density_meas ?
_exptl_crystal_density_method 'not measured'
_exptl_crystal_description Block
_exptl_crystal_F_000 2012
_exptl_crystal_size_max 0.56
_exptl_crystal_size_mid 0.40
_exptl_crystal_size_min 0.20
_refine_diff_density_max 1.188
_refine_diff_density_min -1.002
_refine_diff_density_rms 0.088
_refine_ls_extinction_method none
_refine_ls_goodness_of_fit_ref 1.002
_refine_ls_hydrogen_treatment mixed
_refine_ls_matrix_type full
_refine_ls_number_parameters 1210
_refine_ls_number_reflns 15531
_refine_ls_number_restraints 30
_refine_ls_restrained_S_all 1.007
_refine_ls_R_factor_all 0.0612
_refine_ls_R_factor_gt 0.0527
_refine_ls_shift/su_max 0.002
_refine_ls_shift/su_mean 0.000
_refine_ls_structure_factor_coef Fsqd
_refine_ls_weighting_details 'calc w=1/[\s^2^(Fo^2^)+(0.0929P)^2^+4.5333P] where P=(Fo^2^+2Fc^2^)/3'
_refine_ls_weighting_scheme calc
_refine_ls_wR_factor_gt 0.1431
_refine_ls_wR_factor_ref 0.1506
_reflns_number_gt 13125
_reflns_number_total 15531
_reflns_threshold_expression >2sigma(I)
_cod_data_source_file cg0608965si20061208_094301.cif
_cod_data_source_block complex4
_cod_depositor_comments
;
The following automatic conversions were performed:

'_symmetry_cell_setting' value 'Triclinic' changed to 'triclinic'
according to /home/saulius/struct/CIF-dictionaries/cif_core.dic
dictionary named 'cif_core.dic' version 2.4.1 from 2010-06-29.

Automatic conversion script
Id: cif_fix_values 1715 2011-07-08 13:25:40Z adriana 

The following automatic conversions were performed:

'_exptl_crystal_density_meas' value 'not measured' was changed to '?'
- the value is perceived as not measured.

Automatic conversion script
Id: cif_fix_values 3008 2015-01-20 13:52:24Z robertas 
;
_cod_original_cell_volume 4514.7(14)
_cod_original_sg_symbol_H-M P-1
_cod_database_code 4504182

loop_
_symmetry_equiv_pos_as_xyz
'x, y, z'
'-x, -y, -z'

loop_
_atom_site_label
_atom_site_type_symbol
_atom_site_fract_x
_atom_site_fract_y
_atom_site_fract_z
_atom_site_U_iso_or_equiv
_atom_site_adp_type
_atom_site_occupancy
_atom_site_symmetry_multiplicity
_atom_site_calc_flag
_atom_site_refinement_flags
Cu1 Cu 0.82843(3) 1.19225(2) 0.13824(2) 0.02256(11) Uani 1 1 d .
Cu2 Cu 0.82430(3) 0.69121(2) 0.17929(2) 0.02397(11) Uani 1 1 d .
Cu3 Cu 0.5000 0.0000 0.5000 0.02553(14) Uani 1 2 d S
Cu4 Cu 0.5000 1.5000 0.5000 0.02979(16) Uani 1 2 d S
O1W O 0.93347(16) 1.29837(13) 0.05622(13) 0.0264(5) Uani 1 1 d .
O1 O 0.8699(2) 1.0377(2) 0.27011(19) 0.0637(9) Uani 1 1 d .
O2W O 0.79247(17) 0.63165(14) 0.31383(14) 0.0356(6) Uani 1 1 d .
O2 O 0.43524(18) 1.59914(18) 0.33682(15) 0.0415(6) Uani 1 1 d .
O3W O 0.53743(17) -0.02030(15) 0.37758(14) 0.0367(6) Uani 1 1 d .
O3 O 0.81287(16) 1.28620(16) -0.03393(13) 0.0338(6) Uani 1 1 d .
O4W O 0.7234(2) 0.9247(2) 0.35643(19) 0.0595(8) Uani 1 1 d .
O4 O 0.92261(17) 1.16298(14) 0.20638(14) 0.0304(5) Uani 1 1 d .
O5W O 0.59169(19) 1.62869(16) 0.39178(15) 0.0412(6) Uani 1 1 d .
O5 O 0.38124(16) 1.52080(15) 0.45940(13) 0.0316(6) Uani 1 1 d .
O6W O 0.26448(18) 0.26277(14) 0.12958(15) 0.0383(6) Uani 1 1 d .
O6 O 0.72309(15) 1.21491(13) 0.08067(12) 0.0247(5) Uani 1 1 d .
O7W O 0.14006(16) 0.25875(14) 0.03374(14) 0.0323(5) Uani 1 1 d .
O7 O 0.88565(17) 0.51808(15) 0.27751(14) 0.0363(6) Uani 1 1 d .
O8W O 0.39713(17) 0.14671(14) 0.18781(14) 0.0319(5) Uani 1 1 d .
O8 O 0.72693(15) 0.76728(13) 0.18078(13) 0.0280(5) Uani 1 1 d .
O9 O 0.76632(16) 0.82353(14) 0.05351(14) 0.0316(5) Uani 1 1 d .
O10 O 0.92340(16) 0.62064(13) 0.16452(14) 0.0304(5) Uani 1 1 d .
O11 O 0.44921(19) 0.11929(15) 0.33165(14) 0.0374(6) Uani 1 1 d .
O12 O 0.41210(16) 0.08395(13) 0.45804(13) 0.0285(5) Uani 1 1 d .
N1 N 0.55037(18) 1.44472(16) 0.43179(15) 0.0240(6) Uani 1 1 d .
N2 N 0.88544(19) 1.12064(16) 0.08935(15) 0.0234(6) Uani 1 1 d .
N3 N 0.76042(18) 1.25221(15) 0.19675(15) 0.0230(6) Uani 1 1 d .
N4 N 1.3065(2) 1.02022(17) 0.16676(16) 0.0311(6) Uani 1 1 d .
N5 N 0.92962(19) 0.76902(16) 0.17124(15) 0.0239(6) Uani 1 1 d .
N6 N 0.72581(19) 0.62250(15) 0.16494(15) 0.0242(6) Uani 1 1 d .
N7 N 1.0139(2) 0.32555(18) 0.42610(18) 0.0368(7) Uani 1 1 d .
N8 N 0.60983(19) 0.08073(16) 0.46645(15) 0.0247(6) Uani 1 1 d .
N9 N 0.3731(2) 0.41201(19) 0.08958(17) 0.0378(7) Uani 1 1 d .
N11 N 0.4025(5) -0.1444(6) 0.3418(3) 0.174(6) Uani 1 1 d D
N12 N -0.0819(5) -0.2692(5) 0.3792(4) 0.148(4) Uani 1 1 d D
C1 C 1.0730(3) 1.0097(2) 0.4156(2) 0.0451(10) Uani 1 1 d .
H1A H 1.0704 0.9653 0.4631 0.054 Uiso 1 1 calc R
C2 C 1.1483(3) 1.0655(3) 0.3898(2) 0.0466(10) Uani 1 1 d .
H2A H 1.1976 1.0596 0.4194 0.056 Uiso 1 1 calc R
C3 C 0.1097(3) 1.4919(2) 0.4186(2) 0.0383(9) Uani 1 1 d .
H3A H 0.0581 1.4656 0.4599 0.046 Uiso 1 1 calc R
C4 C 0.4797(3) 1.2246(2) -0.0173(2) 0.0397(9) Uani 1 1 d .
H4A H 0.4168 1.2088 0.0130 0.048 Uiso 1 1 calc R
C5 C 0.1705(3) 1.5545(2) 0.2842(2) 0.0394(9) Uani 1 1 d .
H5A H 0.1606 1.5714 0.2328 0.047 Uiso 1 1 calc R
C6 C 0.4932(3) 1.2451(2) -0.0951(2) 0.0421(10) Uani 1 1 d .
H6A H 0.4396 1.2423 -0.1181 0.050 Uiso 1 1 calc R
C7 C 0.0955(3) 1.5170(2) 0.3438(2) 0.0422(10) Uani 1 1 d .
H7A H 0.0340 1.5083 0.3336 0.051 Uiso 1 1 calc R
C8 C 1.1522(3) 1.1294(2) 0.3218(2) 0.0403(9) Uani 1 1 d .
H8A H 1.2049 1.1674 0.3037 0.048 Uiso 1 1 calc R
C9 C 0.5833(3) 1.2695(2) -0.1399(2) 0.0353(8) Uani 1 1 d .
H9A H 0.5921 1.2833 -0.1936 0.042 Uiso 1 1 calc R
C10 C 1.0008(3) 1.0177(2) 0.3727(2) 0.0353(8) Uani 1 1 d .
H10G H 0.9494 0.9786 0.3903 0.042 Uiso 1 1 calc R
C11 C 0.6613(2) 1.27379(19) -0.10642(19) 0.0283(7) Uani 1 1 d .
H11C H 0.7234 1.2920 -0.1374 0.034 Uiso 1 1 calc R
C12 C 0.1985(3) 1.5050(2) 0.4335(2) 0.0316(8) Uani 1 1 d .
H12A H 0.2080 1.4877 0.4851 0.038 Uiso 1 1 calc R
C13 C 0.5302(2) 1.36391(19) 0.36557(19) 0.0264(7) Uani 1 1 d .
H13A H 0.4879 1.3321 0.3548 0.032 Uiso 1 1 calc R
C14 C 0.4951(2) 1.3998(2) 0.41408(19) 0.0277(7) Uani 1 1 d .
H14A H 0.4281 1.3921 0.4360 0.033 Uiso 1 1 calc R
C15 C 0.2602(3) 1.5679(2) 0.2986(2) 0.0316(8) Uani 1 1 d .
H15A H 0.3118 1.5938 0.2571 0.038 Uiso 1 1 calc R
C16 C 1.0796(2) 1.1393(2) 0.2786(2) 0.0291(7) Uani 1 1 d .
H16A H 1.0821 1.1845 0.2317 0.035 Uiso 1 1 calc R
C17 C 0.5581(2) 1.22717(19) 0.0167(2) 0.0294(7) Uani 1 1 d .
H17A H 0.5493 1.2121 0.0705 0.035 Uiso 1 1 calc R
C18 C 0.8334(2) 1.06989(19) 0.07574(19) 0.0261(7) Uani 1 1 d .
H18A H 0.7648 1.0671 0.0901 0.031 Uiso 1 1 calc R
C19 C 0.7668(2) 1.3521(2) 0.2436(2) 0.0309(8) Uani 1 1 d .
H19A H 0.8030 1.3939 0.2452 0.037 Uiso 1 1 calc R
C20 C 0.6686(2) 1.2349(2) 0.23266(19) 0.0261(7) Uani 1 1 d .
H20A H 0.6333 1.1944 0.2282 0.031 Uiso 1 1 calc R
C21 C 1.0039(2) 1.08334(19) 0.30368(19) 0.0264(7) Uani 1 1 d .
C22 C 0.6223(2) 1.27365(19) 0.27624(19) 0.0247(7) Uani 1 1 d .
H22A H 0.5570 1.2592 0.3016 0.030 Uiso 1 1 calc R
C23 C 0.8757(2) 1.02151(19) 0.04165(19) 0.0247(7) Uani 1 1 d .
H23A H 0.8364 0.9855 0.0338 0.030 Uiso 1 1 calc R
C24 C 0.8086(2) 1.3099(2) 0.2024(2) 0.0321(8) Uani 1 1 d .
H24A H 0.8743 1.3225 0.1772 0.039 Uiso 1 1 calc R
C25 C 0.2744(2) 1.54338(19) 0.37360(19) 0.0263(7) Uani 1 1 d .
C26 C 0.9246(2) 1.0944(2) 0.2574(2) 0.0296(8) Uani 1 1 d .
C27 C 0.9760(2) 1.02529(17) 0.01862(17) 0.0195(6) Uani 1 1 d .
C28 C 0.6493(2) 1.25171(18) -0.02800(19) 0.0238(7) Uani 1 1 d .
C29 C 0.6280(2) 1.37418(17) 0.33221(17) 0.0188(6) Uani 1 1 d .
C30 C 0.3725(2) 1.5565(2) 0.3897(2) 0.0295(8) Uani 1 1 d .
C31 C 1.0291(2) 1.07923(19) 0.03161(19) 0.0253(7) Uani 1 1 d .
H31A H 1.0976 1.0849 0.0161 0.030 Uiso 1 1 calc R
C32 C 0.9815(2) 1.1245(2) 0.0673(2) 0.0270(7) Uani 1 1 d .
H32A H 1.0191 1.1604 0.0767 0.032 Uiso 1 1 calc R
C33 C 0.7362(2) 1.25207(19) 0.00811(19) 0.0243(7) Uani 1 1 d .
C34 C 0.6850(2) 1.42215(18) 0.34971(18) 0.0220(6) Uani 1 1 d .
H34A H 0.7519 1.4320 0.3276 0.026 Uiso 1 1 calc R
C35 C 0.6721(2) 1.33374(18) 0.28256(17) 0.0201(6) Uani 1 1 d .
C36 C 0.6443(2) 1.45549(19) 0.39942(18) 0.0238(7) Uani 1 1 d .
H36A H 0.6847 1.4877 0.4113 0.029 Uiso 1 1 calc R
C37 C 1.0797(3) 0.4805(3) 0.0676(3) 0.0502(11) Uani 1 1 d .
H37A H 1.1021 0.5000 0.0138 0.060 Uiso 1 1 calc R
C38 C 1.2133(3) 1.0384(2) 0.1770(2) 0.0357(8) Uani 1 1 d .
H38A H 1.1988 1.0860 0.1837 0.043 Uiso 1 1 calc R
C39 C 1.1023(3) 0.4062(2) 0.1150(3) 0.0455(10) Uani 1 1 d .
H39A H 1.1399 0.3739 0.0939 0.055 Uiso 1 1 calc R
C40 C 0.5358(3) 0.4273(2) 0.1054(2) 0.0345(8) Uani 1 1 d .
H40A H 0.5996 0.4086 0.1053 0.041 Uiso 1 1 calc R
C41 C 1.0703(3) 0.3788(2) 0.1925(3) 0.0473(11) Uani 1 1 d .
H41A H 1.0868 0.3277 0.2251 0.057 Uiso 1 1 calc R
C42 C 0.3524(3) 0.4764(2) 0.1028(2) 0.0351(8) Uani 1 1 d .
H42A H 0.2883 0.4944 0.1014 0.042 Uiso 1 1 calc R
C43 C 0.5837(3) 0.9652(2) 0.1846(2) 0.0359(8) Uani 1 1 d .
H43A H 0.5628 0.9709 0.2315 0.043 Uiso 1 1 calc R
C44 C 1.0243(3) 0.5270(2) 0.0987(2) 0.0401(9) Uani 1 1 d .
H44A H 1.0090 0.5785 0.0659 0.048 Uiso 1 1 calc R
C45 C 0.4643(3) 0.3892(2) 0.0904(2) 0.0397(9) Uani 1 1 d .
H45A H 0.4808 0.3439 0.0800 0.048 Uiso 1 1 calc R
C46 C 0.5937(2) 1.0136(2) 0.0493(2) 0.0307(8) Uani 1 1 d .
H46A H 0.5796 1.0526 0.0027 0.037 Uiso 1 1 calc R
C47 C 1.0142(3) 0.4244(2) 0.2241(2) 0.0377(9) Uani 1 1 d .
H47A H 0.9918 0.4045 0.2779 0.045 Uiso 1 1 calc R
C48 C 0.9287(2) 0.54874(19) 0.2097(2) 0.0282(7) Uani 1 1 d .
C49 C 0.6333(3) 0.8997(2) 0.18478(19) 0.0302(7) Uani 1 1 d .
H49A H 0.6462 0.8603 0.2316 0.036 Uiso 1 1 calc R
C50 C 1.1375(3) 0.9917(2) 0.1784(2) 0.0319(8) Uani 1 1 d .
H50A H 1.0726 1.0067 0.1872 0.038 Uiso 1 1 calc R
C51 C 0.9108(2) 0.8230(2) 0.20087(19) 0.0274(7) Uani 1 1 d .
H51A H 0.8459 0.8260 0.2237 0.033 Uiso 1 1 calc R
C52 C 0.6436(2) 0.9483(2) 0.04882(19) 0.0268(7) Uani 1 1 d .
H52A H 0.6638 0.9424 0.0019 0.032 Uiso 1 1 calc R
C53 C 0.5643(2) 1.0225(2) 0.1170(2) 0.0326(8) Uani 1 1 d .
H53A H 0.5308 1.0679 0.1171 0.039 Uiso 1 1 calc R
C54 C 0.5657(2) 0.56574(19) 0.19406(19) 0.0255(7) Uani 1 1 d .
H54A H 0.5028 0.5564 0.2247 0.031 Uiso 1 1 calc R
C55 C 1.0951(2) 0.8162(2) 0.13459(19) 0.0268(7) Uani 1 1 d .
H55A H 1.1589 0.8128 0.1100 0.032 Uiso 1 1 calc R
C56 C 0.5874(2) 0.53706(18) 0.13732(18) 0.0249(7) Uani 1 1 d .
C57 C 1.3237(2) 0.9533(2) 0.15741(18) 0.0281(7) Uani 1 1 d .
H57A H 1.3892 0.9387 0.1511 0.034 Uiso 1 1 calc R
C58 C 1.0766(2) 0.87116(19) 0.16701(18) 0.0243(7) Uani 1 1 d .
C59 C 0.9910(2) 0.49940(19) 0.1768(2) 0.0285(7) Uani 1 1 d .
C60 C 1.2529(2) 0.90402(19) 0.15634(18) 0.0254(7) Uani 1 1 d .
H60A H 1.2700 0.8575 0.1484 0.031 Uiso 1 1 calc R
C61 C 0.5136(2) 0.49349(19) 0.12084(18) 0.0262(7) Uani 1 1 d .
C63 C 0.7475(2) 0.5938(2) 0.11075(19) 0.0288(7) Uani 1 1 d .
H63A H 0.8115 0.6029 0.0819 0.035 Uiso 1 1 calc R
C64 C 1.1557(2) 0.92261(19) 0.16697(18) 0.0245(7) Uani 1 1 d .
C65 C 0.6812(2) 0.5517(2) 0.0953(2) 0.0311(8) Uani 1 1 d .
H65A H 0.6993 0.5327 0.0562 0.037 Uiso 1 1 calc R
C66 C 0.7238(2) 0.82250(19) 0.1151(2) 0.0253(7) Uani 1 1 d .
C67 C 0.6358(2) 0.60768(19) 0.20565(18) 0.0249(7) Uani 1 1 d .
H67A H 0.6196 0.6272 0.2445 0.030 Uiso 1 1 calc R
C68 C 0.9808(2) 0.8745(2) 0.20000(19) 0.0279(7) Uani 1 1 d .
H68A H 0.9639 0.9120 0.2217 0.034 Uiso 1 1 calc R
C69 C 0.4193(2) 0.5187(2) 0.11859(19) 0.0288(7) Uani 1 1 d .
H69A H 0.4010 0.5643 0.1278 0.035 Uiso 1 1 calc R
C70 C 0.6641(2) 0.89150(19) 0.11652(18) 0.0231(7) Uani 1 1 d .
C71 C 1.0215(2) 0.7667(2) 0.13802(19) 0.0268(7) Uani 1 1 d .
H71A H 1.0362 0.7293 0.1160 0.032 Uiso 1 1 calc R
C72 C 0.3007(3) 0.3282(2) 0.2981(2) 0.0333(8) Uani 1 1 d .
H72A H 0.2942 0.3653 0.2483 0.040 Uiso 1 1 calc R
C73 C 1.0240(3) 0.2623(2) 0.4090(2) 0.0385(9) Uani 1 1 d .
H73A H 1.0878 0.2485 0.3942 0.046 Uiso 1 1 calc R
C74 C 0.2620(2) 0.3430(2) 0.3615(2) 0.0336(8) Uani 1 1 d .
H74A H 0.2301 0.3907 0.3553 0.040 Uiso 1 1 calc R
C75 C 0.2697(3) 0.2885(2) 0.4337(2) 0.0343(8) Uani 1 1 d .
H75A H 0.2423 0.2985 0.4773 0.041 Uiso 1 1 calc R
C76 C 0.9240(3) 0.3424(2) 0.4467(2) 0.0346(8) Uani 1 1 d .
H76A H 0.9150 0.3875 0.4586 0.041 Uiso 1 1 calc R
C77 C 0.8524(2) 0.23309(19) 0.43452(17) 0.0256(7) Uani 1 1 d .
C78 C 0.3488(2) 0.25956(19) 0.30696(19) 0.0275(7) Uani 1 1 d .
H78A H 0.3768 0.2502 0.2631 0.033 Uiso 1 1 calc R
C79 C 0.8418(3) 0.2990(2) 0.4522(2) 0.0300(7) Uani 1 1 d .
H79A H 0.7791 0.3141 0.4677 0.036 Uiso 1 1 calc R
C80 C 0.3167(2) 0.2193(2) 0.4435(2) 0.0277(7) Uani 1 1 d .
H80A H 0.3219 0.1821 0.4935 0.033 Uiso 1 1 calc R
C81 C 0.9470(2) 0.2158(2) 0.4116(2) 0.0310(8) Uani 1 1 d .
H81A H 0.9585 0.1720 0.3979 0.037 Uiso 1 1 calc R
C82 C 0.4097(2) 0.13009(19) 0.38969(19) 0.0243(7) Uani 1 1 d .
C83 C 0.7778(2) 0.1163(2) 0.4246(2) 0.0295(7) Uani 1 1 d .
H83A H 0.8399 0.1047 0.4036 0.035 Uiso 1 1 calc R
C84 C 0.5978(2) 0.14592(19) 0.48027(18) 0.0262(7) Uani 1 1 d .
H84A H 0.5343 0.1574 0.4985 0.031 Uiso 1 1 calc R
C85 C 0.6992(2) 0.0678(2) 0.4377(2) 0.0287(7) Uani 1 1 d .
H85A H 0.7083 0.0227 0.4259 0.034 Uiso 1 1 calc R
C86 C 0.7674(2) 0.18289(19) 0.44182(17) 0.0245(7) Uani 1 1 d .
C87 C 0.6735(2) 0.19678(19) 0.46924(18) 0.0267(7) Uani 1 1 d .
H87A H 0.6617 0.2421 0.4805 0.032 Uiso 1 1 calc R
C88 C 0.3564(2) 0.20441(18) 0.37952(19) 0.0236(7) Uani 1 1 d .
C101 C -0.0591(4) -0.2109(5) 0.3961(3) 0.100(3) Uani 1 1 d D
H10A H -0.1102 -0.1850 0.4148 0.120 Uiso 1 1 calc R
C103 C 0.0866(4) -0.2828(3) 0.3460(3) 0.0763(19) Uani 1 1 d D
H10B H 0.1360 -0.3107 0.3284 0.092 Uiso 1 1 calc R
C104 C -0.0095(7) -0.3046(3) 0.3555(4) 0.131(4) Uani 1 1 d D
H10C H -0.0241 -0.3480 0.3441 0.157 Uiso 1 1 calc R
C105 C 0.0337(3) -0.1852(3) 0.3885(2) 0.0501(11) Uani 1 1 d D
H10D H 0.0456 -0.1422 0.4014 0.060 Uiso 1 1 calc R
C106 C 0.1106(3) -0.2208(2) 0.3622(2) 0.0345(8) Uani 1 1 d D
C107 C 0.2124(3) -0.1939(2) 0.35401(19) 0.0354(8) Uani 1 1 d D
C108 C 0.2904(4) -0.2398(3) 0.3488(3) 0.0720(17) Uani 1 1 d D
H10E H 0.2805 -0.2907 0.3494 0.086 Uiso 1 1 calc R
C109 C 0.2347(3) -0.1215(3) 0.3515(2) 0.0495(11) Uani 1 1 d D
H10F H 0.1845 -0.0866 0.3541 0.059 Uiso 1 1 calc R
C110 C 0.3296(5) -0.0988(4) 0.3451(3) 0.103(3) Uani 1 1 d D
H11A H 0.3430 -0.0478 0.3430 0.123 Uiso 1 1 calc R
C112 C 0.3816(5) -0.2116(6) 0.3428(4) 0.153(6) Uani 1 1 d D
H11B H 0.4337 -0.2445 0.3389 0.183 Uiso 1 1 calc R
O9W O 0.7064(5) 1.7621(4) 0.3723(4) 0.069(2) Uani 0.50 1 d P
O10W O 0.6050(6) 1.8009(4) 0.3827(4) 0.0274(17) Uani 0.30 1 d P
O11W O 0.5489(10) 1.7537(9) 0.4246(8) 0.043(3) Uani 0.20 1 d P

loop_
_atom_site_aniso_label
_atom_site_aniso_U_11
_atom_site_aniso_U_22
_atom_site_aniso_U_33
_atom_site_aniso_U_23
_atom_site_aniso_U_13
_atom_site_aniso_U_12
Cu1 0.0218(2) 0.0292(2) 0.0261(2) -0.02040(18) -0.00627(16) 0.00850(16)
Cu2 0.0181(2) 0.0246(2) 0.0277(2) -0.00894(17) -0.00444(15) 0.00134(15)
Cu3 0.0220(3) 0.0231(3) 0.0340(3) -0.0115(2) -0.0120(2) 0.0050(2)
Cu4 0.0248(3) 0.0525(4) 0.0300(3) -0.0324(3) -0.0144(2) 0.0214(3)
O1W 0.0249(12) 0.0294(12) 0.0282(12) -0.0157(10) -0.0028(9) 0.0017(9)
O1 0.0539(19) 0.062(2) 0.062(2) -0.0076(17) -0.0162(16) -0.0297(17)
O2W 0.0296(13) 0.0351(13) 0.0351(14) -0.0059(11) -0.0078(10) -0.0032(11)
O2 0.0257(13) 0.0699(19) 0.0327(14) -0.0237(14) -0.0079(11) 0.0032(13)
O3W 0.0304(13) 0.0386(14) 0.0355(14) -0.0109(12) -0.0018(11) 0.0042(11)
O3 0.0236(12) 0.0539(16) 0.0275(13) -0.0208(12) -0.0026(10) -0.0024(11)
O4W 0.0429(17) 0.066(2) 0.067(2) -0.0290(18) 0.0000(15) 0.0027(15)
O4 0.0337(13) 0.0338(13) 0.0367(14) -0.0240(12) -0.0169(11) 0.0127(10)
O5W 0.0365(14) 0.0486(16) 0.0352(14) -0.0121(12) -0.0103(11) 0.0002(12)
O5 0.0238(12) 0.0587(16) 0.0266(13) -0.0295(12) -0.0131(10) 0.0203(11)
O6W 0.0378(14) 0.0325(13) 0.0491(16) -0.0173(12) -0.0171(12) -0.0003(11)
O6 0.0217(11) 0.0347(12) 0.0234(12) -0.0178(10) -0.0039(9) 0.0057(9)
O7W 0.0237(12) 0.0403(14) 0.0377(14) -0.0223(12) -0.0011(10) -0.0008(10)
O7 0.0255(12) 0.0373(14) 0.0351(14) -0.0038(12) -0.0049(11) 0.0033(11)
O8W 0.0369(14) 0.0291(12) 0.0320(13) -0.0143(11) -0.0071(10) 0.0025(10)
O8 0.0198(11) 0.0254(12) 0.0355(13) -0.0086(11) -0.0057(9) 0.0023(9)
O9 0.0230(12) 0.0405(14) 0.0341(14) -0.0204(11) 0.0008(10) 0.0024(10)
O10 0.0247(12) 0.0226(12) 0.0372(14) -0.0066(10) -0.0027(10) 0.0022(9)
O11 0.0482(16) 0.0386(14) 0.0328(14) -0.0203(12) -0.0140(12) 0.0173(12)
O12 0.0263(12) 0.0290(12) 0.0268(12) -0.0069(10) -0.0082(10) 0.0075(10)
N1 0.0201(13) 0.0340(15) 0.0252(14) -0.0191(12) -0.0060(11) 0.0094(11)
N2 0.0208(13) 0.0284(14) 0.0268(14) -0.0182(12) -0.0020(11) 0.0030(11)
N3 0.0217(13) 0.0285(14) 0.0248(14) -0.0179(12) -0.0024(11) 0.0061(11)
N4 0.0336(16) 0.0342(16) 0.0290(15) -0.0158(13) -0.0061(12) -0.0029(13)
N5 0.0203(13) 0.0285(14) 0.0239(14) -0.0117(12) -0.0037(11) 0.0012(11)
N6 0.0209(13) 0.0249(14) 0.0245(14) -0.0072(12) -0.0058(11) 0.0029(11)
N7 0.0349(17) 0.0332(16) 0.0388(18) -0.0111(14) -0.0051(14) -0.0051(13)
N8 0.0263(14) 0.0262(14) 0.0227(14) -0.0099(12) -0.0073(11) 0.0037(11)
N9 0.0436(19) 0.0403(18) 0.0308(16) -0.0157(14) -0.0040(14) -0.0123(15)
N11 0.055(4) 0.354(15) 0.027(3) 0.017(5) -0.013(2) -0.063(6)
N12 0.114(5) 0.135(6) 0.100(5) 0.080(5) -0.082(5) -0.074(5)
C1 0.064(3) 0.043(2) 0.028(2) -0.0140(17) -0.0128(19) 0.027(2)
C2 0.045(2) 0.060(3) 0.047(2) -0.030(2) -0.0243(19) 0.021(2)
C3 0.033(2) 0.039(2) 0.046(2) -0.0208(18) -0.0075(17) -0.0005(16)
C4 0.0268(19) 0.0312(19) 0.051(2) -0.0044(17) -0.0114(17) -0.0042(15)
C5 0.052(2) 0.0336(19) 0.039(2) -0.0128(17) -0.0277(19) 0.0016(17)
C6 0.040(2) 0.0282(19) 0.055(3) -0.0058(18) -0.0279(19) -0.0063(16)
C7 0.041(2) 0.039(2) 0.055(3) -0.0197(19) -0.0262(19) -0.0013(17)
C8 0.033(2) 0.051(2) 0.049(2) -0.030(2) -0.0141(17) 0.0069(17)
C9 0.046(2) 0.0284(18) 0.036(2) -0.0119(16) -0.0223(17) 0.0034(16)
C10 0.039(2) 0.0312(19) 0.0337(19) -0.0146(16) 0.0006(16) 0.0081(16)
C11 0.0291(18) 0.0288(17) 0.0302(18) -0.0140(15) -0.0089(14) 0.0030(14)
C12 0.0327(19) 0.0371(19) 0.0307(19) -0.0171(16) -0.0128(15) 0.0088(15)
C13 0.0220(16) 0.0313(17) 0.0318(18) -0.0203(15) -0.0005(13) -0.0003(13)
C14 0.0201(16) 0.0397(19) 0.0303(18) -0.0226(16) -0.0016(13) 0.0042(14)
C15 0.037(2) 0.0316(18) 0.0316(19) -0.0149(16) -0.0153(15) 0.0056(15)
C16 0.0280(18) 0.0327(18) 0.0302(18) -0.0166(15) -0.0053(14) 0.0053(14)
C17 0.0264(17) 0.0241(16) 0.0361(19) -0.0092(15) -0.0089(14) 0.0031(13)
C18 0.0188(16) 0.0306(17) 0.0335(18) -0.0196(15) 0.0004(13) -0.0005(13)
C19 0.0263(17) 0.0354(19) 0.039(2) -0.0263(17) 0.0051(15) -0.0068(14)
C20 0.0243(17) 0.0321(17) 0.0307(18) -0.0222(15) -0.0035(13) 0.0019(14)
C21 0.0285(17) 0.0276(17) 0.0264(17) -0.0162(14) -0.0011(13) 0.0074(14)
C22 0.0185(15) 0.0322(17) 0.0281(17) -0.0190(15) 0.0013(13) -0.0002(13)
C23 0.0168(15) 0.0266(16) 0.0358(18) -0.0203(15) 0.0026(13) -0.0041(13)
C24 0.0226(17) 0.042(2) 0.040(2) -0.0296(17) 0.0082(14) -0.0052(15)
C25 0.0248(17) 0.0290(17) 0.0327(18) -0.0183(15) -0.0117(14) 0.0096(14)
C26 0.0223(17) 0.038(2) 0.0309(19) -0.0184(17) -0.0001(14) 0.0026(15)
C27 0.0182(15) 0.0190(14) 0.0227(15) -0.0115(13) 0.0003(12) -0.0003(12)
C28 0.0239(16) 0.0198(15) 0.0319(18) -0.0136(14) -0.0089(13) 0.0066(13)
C29 0.0208(15) 0.0191(14) 0.0163(14) -0.0075(12) -0.0025(12) 0.0041(12)
C30 0.0254(17) 0.046(2) 0.0324(19) -0.0291(17) -0.0122(15) 0.0155(16)
C31 0.0163(15) 0.0287(17) 0.0368(19) -0.0205(15) -0.0015(13) 0.0010(13)
C32 0.0206(16) 0.0304(17) 0.040(2) -0.0236(16) -0.0071(14) 0.0024(13)
C33 0.0215(16) 0.0299(17) 0.0300(18) -0.0205(15) -0.0063(14) 0.0088(13)
C34 0.0196(15) 0.0261(16) 0.0228(16) -0.0131(13) -0.0023(12) 0.0010(13)
C35 0.0218(15) 0.0222(15) 0.0187(15) -0.0104(13) -0.0050(12) 0.0045(12)
C36 0.0233(16) 0.0291(17) 0.0263(17) -0.0184(14) -0.0058(13) 0.0054(13)
C37 0.041(2) 0.061(3) 0.053(3) -0.028(2) -0.0094(19) 0.011(2)
C38 0.038(2) 0.037(2) 0.043(2) -0.0259(18) -0.0119(16) 0.0047(16)
C39 0.038(2) 0.048(2) 0.071(3) -0.042(2) -0.021(2) 0.0125(18)
C40 0.036(2) 0.0352(19) 0.035(2) -0.0178(17) -0.0040(16) 0.0013(16)
C41 0.052(3) 0.030(2) 0.071(3) -0.025(2) -0.030(2) 0.0125(18)
C42 0.034(2) 0.037(2) 0.034(2) -0.0125(16) -0.0061(15) -0.0060(16)
C43 0.036(2) 0.037(2) 0.036(2) -0.0185(17) 0.0024(16) 0.0009(16)
C44 0.033(2) 0.034(2) 0.047(2) -0.0104(18) -0.0059(17) 0.0083(16)
C45 0.049(2) 0.037(2) 0.040(2) -0.0232(18) -0.0036(18) -0.0054(18)
C46 0.0239(17) 0.0285(17) 0.0346(19) -0.0066(15) -0.0079(14) 0.0014(14)
C47 0.041(2) 0.0283(18) 0.047(2) -0.0141(17) -0.0207(18) 0.0057(16)
C48 0.0155(15) 0.0283(18) 0.038(2) -0.0077(16) -0.0106(14) -0.0002(13)
C49 0.0336(19) 0.0299(18) 0.0248(17) -0.0088(15) -0.0047(14) -0.0010(15)
C50 0.0265(18) 0.0385(19) 0.040(2) -0.0239(17) -0.0098(15) 0.0063(15)
C51 0.0199(16) 0.0397(19) 0.0260(17) -0.0170(15) -0.0039(13) 0.0061(14)
C52 0.0216(16) 0.0335(18) 0.0251(17) -0.0121(15) -0.0026(13) -0.0035(14)
C53 0.0218(17) 0.0273(17) 0.047(2) -0.0161(16) 0.0015(15) 0.0007(14)
C54 0.0204(16) 0.0255(16) 0.0269(17) -0.0081(14) -0.0007(13) 0.0017(13)
C55 0.0206(16) 0.0350(18) 0.0261(17) -0.0152(15) -0.0002(13) 0.0004(14)
C56 0.0276(17) 0.0211(15) 0.0245(17) -0.0070(13) -0.0068(13) 0.0030(13)
C57 0.0270(18) 0.0327(18) 0.0263(18) -0.0143(15) -0.0033(14) 0.0013(14)
C58 0.0237(16) 0.0297(17) 0.0201(16) -0.0104(14) -0.0046(13) 0.0023(13)
C59 0.0192(16) 0.0275(17) 0.039(2) -0.0119(15) -0.0108(14) -0.0014(13)
C60 0.0264(17) 0.0271(16) 0.0237(16) -0.0116(14) -0.0036(13) 0.0032(13)
C61 0.0297(18) 0.0255(16) 0.0204(16) -0.0067(13) -0.0019(13) -0.0039(14)
C63 0.0247(17) 0.0328(18) 0.0286(18) -0.0136(15) -0.0006(14) 0.0007(14)
C64 0.0250(17) 0.0312(17) 0.0191(16) -0.0118(14) -0.0046(13) 0.0005(13)
C65 0.0317(19) 0.0357(19) 0.0270(18) -0.0152(15) -0.0020(14) 0.0027(15)
C66 0.0138(15) 0.0283(17) 0.0358(19) -0.0143(15) -0.0054(13) -0.0029(13)
C67 0.0240(16) 0.0268(16) 0.0237(16) -0.0100(14) -0.0044(13) 0.0052(13)
C68 0.0290(18) 0.0355(18) 0.0257(17) -0.0182(15) -0.0072(14) 0.0064(14)
C69 0.0294(18) 0.0273(17) 0.0313(18) -0.0136(15) -0.0046(14) -0.0006(14)
C70 0.0143(15) 0.0258(16) 0.0291(17) -0.0108(14) -0.0037(12) -0.0029(12)
C71 0.0214(16) 0.0350(18) 0.0269(17) -0.0167(15) -0.0013(13) 0.0000(14)
C72 0.0330(19) 0.0272(18) 0.035(2) -0.0066(15) -0.0095(15) -0.0002(15)
C73 0.031(2) 0.040(2) 0.039(2) -0.0124(17) -0.0011(16) -0.0041(16)
C74 0.0245(18) 0.0239(17) 0.048(2) -0.0117(16) -0.0033(15) 0.0029(14)
C75 0.0280(18) 0.0320(19) 0.041(2) -0.0170(17) 0.0036(15) 0.0003(15)
C76 0.041(2) 0.0246(17) 0.037(2) -0.0106(16) -0.0097(16) -0.0004(15)
C77 0.0310(18) 0.0256(16) 0.0162(15) -0.0042(13) -0.0048(13) 0.0011(14)
C78 0.0277(17) 0.0271(17) 0.0291(18) -0.0115(14) -0.0077(14) -0.0001(14)
C79 0.0301(18) 0.0274(17) 0.0299(18) -0.0087(15) -0.0060(14) 0.0014(14)
C80 0.0243(17) 0.0281(17) 0.0284(18) -0.0097(14) -0.0029(13) -0.0013(14)
C81 0.0295(18) 0.0326(18) 0.0318(19) -0.0156(16) -0.0015(14) 0.0011(15)
C82 0.0203(16) 0.0253(16) 0.0280(18) -0.0102(14) -0.0071(13) -0.0023(13)
C83 0.0275(18) 0.0312(18) 0.0309(18) -0.0148(15) -0.0031(14) 0.0045(14)
C84 0.0238(17) 0.0312(17) 0.0258(17) -0.0135(14) -0.0060(13) 0.0063(14)
C85 0.0281(18) 0.0281(17) 0.0332(18) -0.0165(15) -0.0045(14) 0.0054(14)
C86 0.0285(17) 0.0254(16) 0.0170(15) -0.0050(13) -0.0063(13) 0.0033(13)
C87 0.0311(18) 0.0262(17) 0.0236(17) -0.0102(14) -0.0068(14) 0.0026(14)
C88 0.0176(15) 0.0245(16) 0.0302(17) -0.0115(14) -0.0059(13) -0.0029(13)
C101 0.035(3) 0.166(7) 0.041(3) 0.018(4) -0.005(2) -0.006(4)
C103 0.124(5) 0.034(2) 0.094(4) -0.025(3) -0.086(4) 0.023(3)
C104 0.215(10) 0.030(3) 0.146(7) 0.018(3) -0.155(8) -0.026(4)
C105 0.044(2) 0.067(3) 0.030(2) -0.010(2) -0.0037(17) 0.004(2)
C106 0.046(2) 0.0280(18) 0.0277(18) -0.0068(15) -0.0152(16) 0.0071(16)
C107 0.041(2) 0.045(2) 0.0196(17) -0.0124(16) -0.0052(15) 0.0088(17)
C108 0.065(3) 0.098(4) 0.039(3) -0.019(3) -0.003(2) 0.046(3)
C109 0.060(3) 0.064(3) 0.0212(19) -0.0132(19) -0.0053(18) -0.016(2)
C110 0.102(5) 0.151(7) 0.025(2) 0.002(3) -0.015(3) -0.080(5)
C112 0.045(4) 0.296(15) 0.046(4) -0.006(6) 0.003(3) 0.092(6)
O9W 0.081(5) 0.064(4) 0.114(6) -0.070(4) -0.074(4) 0.044(4)
O10W 0.037(4) 0.024(4) 0.023(4) -0.009(3) -0.008(3) -0.012(4)
O11W 0.047(8) 0.056(9) 0.043(8) -0.035(7) -0.017(7) 0.021(7)

loop_
_atom_type_symbol
_atom_type_description
_atom_type_scat_dispersion_real
_atom_type_scat_dispersion_imag
_atom_type_scat_source
C C 0.0033 0.0016 'International Tables Vol C Tables 4.2.6.8 and 6.1.1.4'
H H 0.0000 0.0000 'International Tables Vol C Tables 4.2.6.8 and 6.1.1.4'
N N 0.0061 0.0033 'International Tables Vol C Tables 4.2.6.8 and 6.1.1.4'
O O 0.0106 0.0060 'International Tables Vol C Tables 4.2.6.8 and 6.1.1.4'
Cu Cu 0.3201 1.2651 'International Tables Vol C Tables 4.2.6.8 and 6.1.1.4'

loop_
_geom_angle_atom_site_label_1
_geom_angle_atom_site_label_2
_geom_angle_atom_site_label_3
_geom_angle
_geom_angle_site_symmetry_1
_geom_angle_site_symmetry_3
_geom_angle_publ_flag
O6 Cu1 O4 173.33(10) . . yes
O6 Cu1 N2 91.37(10) . . yes
O4 Cu1 N2 91.02(10) . . yes
O6 Cu1 N3 87.93(10) . . yes
O4 Cu1 N3 88.90(10) . . yes
N2 Cu1 N3 172.72(11) . . yes
O6 Cu1 O1W 98.63(9) . . yes
O4 Cu1 O1W 87.43(9) . . yes
N2 Cu1 O1W 93.69(10) . . yes
N3 Cu1 O1W 93.59(10) . . yes
O8 Cu2 O10 173.14(10) . . yes
O8 Cu2 N6 90.44(10) . . yes
O10 Cu2 N6 88.33(10) . . yes
O8 Cu2 N5 90.27(10) . . yes
O10 Cu2 N5 89.66(10) . . yes
N6 Cu2 N5 168.95(11) . . yes
O8 Cu2 O2W 89.99(9) . . yes
O10 Cu2 O2W 96.84(9) . . yes
N6 Cu2 O2W 95.61(10) . . yes
N5 Cu2 O2W 95.42(10) . . yes
O12 Cu3 O12 180.00(14) . 2_656 yes
O12 Cu3 N8 89.86(10) . 2_656 yes
O12 Cu3 N8 90.14(10) 2_656 2_656 yes
O12 Cu3 N8 90.14(10) . . yes
O12 Cu3 N8 89.86(10) 2_656 . yes
N8 Cu3 N8 180.00(13) 2_656 . yes
O12 Cu3 O3W 92.27(9) . . yes
O12 Cu3 O3W 87.73(9) 2_656 . yes
N8 Cu3 O3W 87.35(9) 2_656 . yes
N8 Cu3 O3W 92.65(9) . . yes
O5 Cu4 O5 180.000(2) . 2_686 yes
O5 Cu4 N1 91.04(10) . . yes
O5 Cu4 N1 88.96(10) 2_686 . yes
O5 Cu4 N1 88.96(10) . 2_686 yes
O5 Cu4 N1 91.04(10) 2_686 2_686 yes
N1 Cu4 N1 180.000(1) . 2_686 yes
O5 Cu4 O5W 93.65(10) . . yes
O5 Cu4 O5W 86.35(10) 2_686 . yes
N1 Cu4 O5W 86.82(10) . . yes
N1 Cu4 O5W 93.18(10) 2_686 . yes
C26 O4 Cu1 122.8(2) . . ?
C30 O5 Cu4 127.2(2) . . ?
C33 O6 Cu1 122.8(2) . . ?
C66 O8 Cu2 114.2(2) . . ?
C48 O10 Cu2 125.5(2) . . ?
C82 O12 Cu3 130.4(2) . . ?
C14 N1 C36 117.3(3) . . ?
C14 N1 Cu4 123.8(2) . . ?
C36 N1 Cu4 118.8(2) . . ?
C32 N2 C18 117.6(3) . . ?
C32 N2 Cu1 118.2(2) . . ?
C18 N2 Cu1 124.2(2) . . ?
C24 N3 C20 118.2(3) . . ?
C24 N3 Cu1 119.5(2) . . ?
C20 N3 Cu1 122.3(2) . . ?
C57 N4 C38 116.5(3) . . ?
C51 N5 C71 117.3(3) . . ?
C51 N5 Cu2 121.3(2) . . ?
C71 N5 Cu2 121.3(2) . . ?
C67 N6 C63 117.5(3) . . ?
C67 N6 Cu2 121.7(2) . . ?
C63 N6 Cu2 120.7(2) . . ?
C76 N7 C73 116.2(3) . . ?
C85 N8 C84 117.6(3) . . ?
C85 N8 Cu3 121.8(2) . . ?
C84 N8 Cu3 120.2(2) . . ?
C42 N9 C45 116.8(3) . . ?
C112 N11 C110 116.4(6) . . ?
C104 N12 C101 116.3(6) . . ?
C2 C1 C10 120.4(4) . . ?
C2 C1 H1A 119.8 . . ?
C10 C1 H1A 119.8 . . ?
C8 C2 C1 120.1(4) . . ?
C8 C2 H2A 120.0 . . ?
C1 C2 H2A 120.0 . . ?
C12 C3 C7 120.1(4) . . ?
C12 C3 H3A 120.0 . . ?
C7 C3 H3A 120.0 . . ?
C6 C4 C17 119.8(4) . . ?
C6 C4 H4A 120.1 . . ?
C17 C4 H4A 120.1 . . ?
C7 C5 C15 120.5(3) . . ?
C7 C5 H5A 119.7 . . ?
C15 C5 H5A 119.7 . . ?
C9 C6 C4 120.7(3) . . ?
C9 C6 H6A 119.6 . . ?
C4 C6 H6A 119.6 . . ?
C5 C7 C3 119.9(3) . . ?
C5 C7 H7A 120.0 . . ?
C3 C7 H7A 120.0 . . ?
C2 C8 C16 120.4(4) . . ?
C2 C8 H8A 119.8 . . ?
C16 C8 H8A 119.8 . . ?
C6 C9 C11 119.6(3) . . ?
C6 C9 H9A 120.2 . . ?
C11 C9 H9A 120.2 . . ?
C1 C10 C21 119.7(4) . . ?
C1 C10 H10G 120.2 . . ?
C21 C10 H10G 120.2 . . ?
C28 C11 C9 120.3(3) . . ?
C28 C11 H11C 119.8 . . ?
C9 C11 H11C 119.8 . . ?
C3 C12 C25 120.4(3) . . ?
C3 C12 H12A 119.8 . . ?
C25 C12 H12A 119.8 . . ?
C14 C13 C29 119.9(3) . . ?
C14 C13 H13A 120.0 . . ?
C29 C13 H13A 120.0 . . ?
N1 C14 C13 123.1(3) . . ?
N1 C14 H14A 118.4 . . ?
C13 C14 H14A 118.4 . . ?
C5 C15 C25 119.7(4) . . ?
C5 C15 H15A 120.1 . . ?
C25 C15 H15A 120.1 . . ?
C21 C16 C8 120.1(3) . . ?
C21 C16 H16A 119.9 . . ?
C8 C16 H16A 119.9 . . ?
C28 C17 C4 119.9(3) . . ?
C28 C17 H17A 120.1 . . ?
C4 C17 H17A 120.1 . . ?
N2 C18 C23 122.4(3) . . ?
N2 C18 H18A 118.8 . . ?
C23 C18 H18A 118.8 . . ?
C24 C19 C35 120.1(3) . . ?
C24 C19 H19A 120.0 . . ?
C35 C19 H19A 120.0 . . ?
N3 C20 C22 122.7(3) . . ?
N3 C20 H20A 118.6 . . ?
C22 C20 H20A 118.6 . . ?
C16 C21 C10 119.3(3) . . ?
C16 C21 C26 120.2(3) . . ?
C10 C21 C26 120.5(3) . . ?
C20 C22 C35 119.4(3) . . ?
C20 C22 H22A 120.3 . . ?
C35 C22 H22A 120.3 . . ?
C18 C23 C27 120.2(3) . . ?
C18 C23 H23A 119.9 . . ?
C27 C23 H23A 119.9 . . ?
N3 C24 C19 122.4(3) . . ?
N3 C24 H24A 118.8 . . ?
C19 C24 H24A 118.8 . . ?
C15 C25 C12 119.4(3) . . ?
C15 C25 C30 120.0(3) . . ?
C12 C25 C30 120.5(3) . . ?
O1 C26 O4 125.6(3) . . ?
O1 C26 C21 119.6(3) . . ?
O4 C26 C21 114.7(3) . . ?
C31 C27 C23 117.0(3) . . ?
C31 C27 C27 121.3(3) . 2_775 ?
C23 C27 C27 121.7(3) . 2_775 ?
C11 C28 C17 119.6(3) . . ?
C11 C28 C33 119.6(3) . . ?
C17 C28 C33 120.8(3) . . ?
C34 C29 C13 116.8(3) . . ?
C34 C29 C35 120.3(3) . . ?
C13 C29 C35 122.9(3) . . ?
O2 C30 O5 126.2(3) . . ?
O2 C30 C25 119.6(3) . . ?
O5 C30 C25 114.2(3) . . ?
C32 C31 C27 119.3(3) . . ?
C32 C31 H31A 120.3 . . ?
C27 C31 H31A 120.3 . . ?
N2 C32 C31 123.5(3) . . ?
N2 C32 H32A 118.3 . . ?
C31 C32 H32A 118.3 . . ?
O3 C33 O6 125.9(3) . . ?
O3 C33 C28 118.8(3) . . ?
O6 C33 C28 115.2(3) . . ?
C36 C34 C29 119.6(3) . . ?
C36 C34 H34A 120.2 . . ?
C29 C34 H34A 120.2 . . ?
C19 C35 C22 117.2(3) . . ?
C19 C35 C29 121.1(3) . . ?
C22 C35 C29 121.7(3) . . ?
N1 C36 C34 123.1(3) . . ?
N1 C36 H36A 118.4 . . ?
C34 C36 H36A 118.4 . . ?
C39 C37 C44 119.8(4) . . ?
C39 C37 H37A 120.1 . . ?
C44 C37 H37A 120.1 . . ?
N4 C38 C50 123.3(3) . . ?
N4 C38 H38A 118.4 . . ?
C50 C38 H38A 118.4 . . ?
C41 C39 C37 119.8(4) . . ?
C41 C39 H39A 120.1 . . ?
C37 C39 H39A 120.1 . . ?
C45 C40 C61 119.2(3) . . ?
C45 C40 H40A 120.4 . . ?
C61 C40 H40A 120.4 . . ?
C39 C41 C47 120.9(4) . . ?
C39 C41 H41A 119.5 . . ?
C47 C41 H41A 119.5 . . ?
N9 C42 C69 123.5(3) . . ?
N9 C42 H42A 118.2 . . ?
C69 C42 H42A 118.2 . . ?
C53 C43 C49 120.6(3) . . ?
C53 C43 H43A 119.7 . . ?
C49 C43 H43A 119.7 . . ?
C59 C44 C37 120.7(4) . . ?
C59 C44 H44A 119.6 . . ?
C37 C44 H44A 119.6 . . ?
N9 C45 C40 123.9(4) . . ?
N9 C45 H45A 118.1 . . ?
C40 C45 H45A 118.1 . . ?
C53 C46 C52 120.4(3) . . ?
C53 C46 H46A 119.8 . . ?
C52 C46 H46A 119.8 . . ?
C41 C47 C59 119.7(4) . . ?
C41 C47 H47A 120.2 . . ?
C59 C47 H47A 120.2 . . ?
O7 C48 O10 124.6(3) . . ?
O7 C48 C59 119.4(3) . . ?
O10 C48 C59 116.0(3) . . ?
C43 C49 C70 119.8(3) . . ?
C43 C49 H49A 120.1 . . ?
C70 C49 H49A 120.1 . . ?
C38 C50 C64 120.2(3) . . ?
C38 C50 H50A 119.9 . . ?
C64 C50 H50A 119.9 . . ?
N5 C51 C68 123.4(3) . . ?
N5 C51 H51A 118.3 . . ?
C68 C51 H51A 118.3 . . ?
C70 C52 C46 119.9(3) . . ?
C70 C52 H52A 120.0 . . ?
C46 C52 H52A 120.0 . . ?
C46 C53 C43 119.5(3) . . ?
C46 C53 H53A 120.3 . . ?
C43 C53 H53A 120.3 . . ?
C67 C54 C56 119.5(3) . . ?
C67 C54 H54A 120.3 . . ?
C56 C54 H54A 120.3 . . ?
C71 C55 C58 120.3(3) . . ?
C71 C55 H55A 119.8 . . ?
C58 C55 H55A 119.8 . . ?
C54 C56 C65 117.5(3) . . ?
C54 C56 C61 121.7(3) . . ?
C65 C56 C61 120.8(3) . . ?
N4 C57 C60 124.2(3) . . ?
N4 C57 H57A 117.9 . . ?
C60 C57 H57A 117.9 . . ?
C55 C58 C68 116.7(3) . . ?
C55 C58 C64 121.2(3) . . ?
C68 C58 C64 122.1(3) . . ?
C44 C59 C47 119.1(4) . . ?
C44 C59 C48 120.5(3) . . ?
C47 C59 C48 120.4(3) . . ?
C57 C60 C64 119.7(3) . . ?
C57 C60 H60A 120.2 . . ?
C64 C60 H60A 120.2 . . ?
C40 C61 C69 117.4(3) . . ?
C40 C61 C56 121.7(3) . . ?
C69 C61 C56 120.9(3) . . ?
N6 C63 C65 122.8(3) . . ?
N6 C63 H63A 118.6 . . ?
C65 C63 H63A 118.6 . . ?
C50 C64 C60 116.1(3) . . ?
C50 C64 C58 122.0(3) . . ?
C60 C64 C58 121.8(3) . . ?
C63 C65 C56 119.5(3) . . ?
C63 C65 H65A 120.3 . . ?
C56 C65 H65A 120.3 . . ?
O9 C66 O8 125.0(3) . . ?
O9 C66 C70 119.7(3) . . ?
O8 C66 C70 115.2(3) . . ?
N6 C67 C54 123.2(3) . . ?
N6 C67 H67A 118.4 . . ?
C54 C67 H67A 118.4 . . ?
C51 C68 C58 119.4(3) . . ?
C51 C68 H68A 120.3 . . ?
C58 C68 H68A 120.3 . . ?
C42 C69 C61 119.2(3) . . ?
C42 C69 H69A 120.4 . . ?
C61 C69 H69A 120.4 . . ?
C52 C70 C49 119.8(3) . . ?
C52 C70 C66 119.8(3) . . ?
C49 C70 C66 120.4(3) . . ?
N5 C71 C55 122.8(3) . . ?
N5 C71 H71A 118.6 . . ?
C55 C71 H71A 118.6 . . ?
C74 C72 C78 120.2(3) . . ?
C74 C72 H72A 119.9 . . ?
C78 C72 H72A 119.9 . . ?
N7 C73 C81 123.7(4) . . ?
N7 C73 H73A 118.2 . . ?
C81 C73 H73A 118.2 . . ?
C75 C74 C72 119.8(3) . . ?
C75 C74 H74A 120.1 . . ?
C72 C74 H74A 120.1 . . ?
C74 C75 C80 120.7(3) . . ?
C74 C75 H75A 119.7 . . ?
C80 C75 H75A 119.7 . . ?
N7 C76 C79 124.7(3) . . ?
N7 C76 H76A 117.7 . . ?
C79 C76 H76A 117.7 . . ?
C79 C77 C81 116.5(3) . . ?
C79 C77 C86 121.5(3) . . ?
C81 C77 C86 122.0(3) . . ?
C88 C78 C72 120.2(3) . . ?
C88 C78 H78A 119.9 . . ?
C72 C78 H78A 119.9 . . ?
C76 C79 C77 119.1(3) . . ?
C76 C79 H79A 120.5 . . ?
C77 C79 H79A 120.5 . . ?
C75 C80 C88 119.7(3) . . ?
C75 C80 H80A 120.2 . . ?
C88 C80 H80A 120.2 . . ?
C73 C81 C77 119.9(3) . . ?
C73 C81 H81A 120.1 . . ?
C77 C81 H81A 120.1 . . ?
O11 C82 O12 125.3(3) . . ?
O11 C82 C88 119.3(3) . . ?
O12 C82 C88 115.4(3) . . ?
C85 C83 C86 120.2(3) . . ?
C85 C83 H83A 119.9 . . ?
C86 C83 H83A 119.9 . . ?
N8 C84 C87 122.5(3) . . ?
N8 C84 H84A 118.7 . . ?
C87 C84 H84A 118.7 . . ?
N8 C85 C83 123.0(3) . . ?
N8 C85 H85A 118.5 . . ?
C83 C85 H85A 118.5 . . ?
C87 C86 C83 115.9(3) . . ?
C87 C86 C77 122.4(3) . . ?
C83 C86 C77 121.7(3) . . ?
C84 C87 C86 120.7(3) . . ?
C84 C87 H87A 119.7 . . ?
C86 C87 H87A 119.7 . . ?
C78 C88 C80 119.5(3) . . ?
C78 C88 C82 120.6(3) . . ?
C80 C88 C82 119.9(3) . . ?
N12 C101 C105 123.7(6) . . ?
N12 C101 H10A 118.2 . . ?
C105 C101 H10A 118.2 . . ?
C106 C103 C104 119.7(5) . . ?
C106 C103 H10B 120.1 . . ?
C104 C103 H10B 120.1 . . ?
N12 C104 C103 124.1(6) . . ?
N12 C104 H10C 118.0 . . ?
C103 C104 H10C 118.0 . . ?
C101 C105 C106 120.6(5) . . ?
C101 C105 H10D 119.7 . . ?
C106 C105 H10D 119.7 . . ?
C103 C106 C105 115.5(4) . . ?
C103 C106 C107 123.1(4) . . ?
C105 C106 C107 121.3(3) . . ?
C109 C107 C108 115.5(4) . . ?
C109 C107 C106 121.6(3) . . ?
C108 C107 C106 122.9(4) . . ?
C112 C108 C107 119.5(6) . . ?
C112 C108 H10E 120.3 . . ?
C107 C108 H10E 120.3 . . ?
C107 C109 C110 120.3(5) . . ?
C107 C109 H10F 119.9 . . ?
C110 C109 H10F 119.9 . . ?
N11 C110 C109 123.1(7) . . ?
N11 C110 H11A 118.5 . . ?
C109 C110 H11A 118.5 . . ?
N11 C112 C108 125.2(7) . . ?
N11 C112 H11B 117.4 . . ?
C108 C112 H11B 117.4 . . ?
O11W O10W O9W 109.6(9) . . ?

loop_
_geom_bond_atom_site_label_1
_geom_bond_atom_site_label_2
_geom_bond_distance
_geom_bond_site_symmetry_2
_geom_bond_publ_flag
Cu1 O6 1.939(2) . yes
Cu1 O4 1.941(2) . yes
Cu1 N2 1.994(3) . yes
Cu1 N3 1.999(2) . yes
Cu1 O1W 2.318(2) . yes
Cu2 O8 1.937(2) . yes
Cu2 O10 1.943(2) . yes
Cu2 N6 2.028(3) . yes
Cu2 N5 2.033(3) . yes
Cu2 O2W 2.345(3) . yes
Cu3 O12 1.953(2) . yes
Cu3 O12 1.953(2) 2_656 yes
Cu3 N8 2.005(3) 2_656 yes
Cu3 N8 2.005(3) . yes
Cu3 O3W 2.510(3) . yes
Cu4 O5 1.927(2) . yes
Cu4 O5 1.927(2) 2_686 yes
Cu4 N1 2.002(3) . yes
Cu4 N1 2.002(3) 2_686 yes
Cu4 O5W 2.629(3) . yes
O1 C26 1.232(4) . ?
O2 C30 1.232(4) . ?
O3 C33 1.239(4) . ?
O4 C26 1.258(4) . ?
O5 C30 1.267(4) . ?
O6 C33 1.272(4) . ?
O7 C48 1.246(4) . ?
O8 C66 1.276(4) . ?
O9 C66 1.230(4) . ?
O10 C48 1.272(4) . ?
O11 C82 1.251(4) . ?
O12 C82 1.258(4) . ?
N1 C14 1.330(4) . ?
N1 C36 1.338(4) . ?
N2 C32 1.335(4) . ?
N2 C18 1.337(4) . ?
N3 C24 1.329(4) . ?
N3 C20 1.332(4) . ?
N4 C57 1.330(4) . ?
N4 C38 1.341(5) . ?
N5 C51 1.337(4) . ?
N5 C71 1.343(4) . ?
N6 C67 1.336(4) . ?
N6 C63 1.343(4) . ?
N7 C76 1.322(5) . ?
N7 C73 1.336(5) . ?
N8 C85 1.335(4) . ?
N8 C84 1.336(4) . ?
N9 C42 1.330(5) . ?
N9 C45 1.336(5) . ?
N11 C112 1.278(11) . ?
N11 C110 1.317(10) . ?
N12 C104 1.308(10) . ?
N12 C101 1.310(9) . ?
C1 C2 1.375(6) . ?
C1 C10 1.387(6) . ?
C1 H1A 0.9500 . ?
C2 C8 1.362(6) . ?
C2 H2A 0.9500 . ?
C3 C12 1.374(5) . ?
C3 C7 1.380(6) . ?
C3 H3A 0.9500 . ?
C4 C6 1.375(6) . ?
C4 C17 1.387(5) . ?
C4 H4A 0.9500 . ?
C5 C7 1.375(6) . ?
C5 C15 1.383(5) . ?
C5 H5A 0.9500 . ?
C6 C9 1.373(6) . ?
C6 H6A 0.9500 . ?
C7 H7A 0.9500 . ?
C8 C16 1.389(5) . ?
C8 H8A 0.9500 . ?
C9 C11 1.384(5) . ?
C9 H9A 0.9500 . ?
C10 C21 1.390(5) . ?
C10 H10G 0.9500 . ?
C11 C28 1.383(5) . ?
C11 H11C 0.9500 . ?
C12 C25 1.389(5) . ?
C12 H12A 0.9500 . ?
C13 C14 1.373(4) . ?
C13 C29 1.391(4) . ?
C13 H13A 0.9500 . ?
C14 H14A 0.9500 . ?
C15 C25 1.385(5) . ?
C15 H15A 0.9500 . ?
C16 C21 1.382(5) . ?
C16 H16A 0.9500 . ?
C17 C28 1.384(5) . ?
C17 H17A 0.9500 . ?
C18 C23 1.377(4) . ?
C18 H18A 0.9500 . ?
C19 C24 1.379(5) . ?
C19 C35 1.383(4) . ?
C19 H19A 0.9500 . ?
C20 C22 1.383(4) . ?
C20 H20A 0.9500 . ?
C21 C26 1.505(5) . ?
C22 C35 1.386(4) . ?
C22 H22A 0.9500 . ?
C23 C27 1.394(4) . ?
C23 H23A 0.9500 . ?
C24 H24A 0.9500 . ?
C25 C30 1.508(5) . ?
C27 C31 1.386(4) . ?
C27 C27 1.478(6) 2_775 ?
C28 C33 1.508(4) . ?
C29 C34 1.385(4) . ?
C29 C35 1.487(4) . ?
C31 C32 1.377(4) . ?
C31 H31A 0.9500 . ?
C32 H32A 0.9500 . ?
C34 C36 1.378(4) . ?
C34 H34A 0.9500 . ?
C36 H36A 0.9500 . ?
C37 C39 1.375(6) . ?
C37 C44 1.385(6) . ?
C37 H37A 0.9500 . ?
C38 C50 1.378(5) . ?
C38 H38A 0.9500 . ?
C39 C41 1.369(6) . ?
C39 H39A 0.9500 . ?
C40 C45 1.375(5) . ?
C40 C61 1.387(5) . ?
C40 H40A 0.9500 . ?
C41 C47 1.384(6) . ?
C41 H41A 0.9500 . ?
C42 C69 1.384(5) . ?
C42 H42A 0.9500 . ?
C43 C53 1.378(5) . ?
C43 C49 1.378(5) . ?
C43 H43A 0.9500 . ?
C44 C59 1.381(5) . ?
C44 H44A 0.9500 . ?
C45 H45A 0.9500 . ?
C46 C53 1.377(5) . ?
C46 C52 1.381(5) . ?
C46 H46A 0.9500 . ?
C47 C59 1.386(5) . ?
C47 H47A 0.9500 . ?
C48 C59 1.493(5) . ?
C49 C70 1.383(5) . ?
C49 H49A 0.9500 . ?
C50 C64 1.391(5) . ?
C50 H50A 0.9500 . ?
C51 C68 1.380(5) . ?
C51 H51A 0.9500 . ?
C52 C70 1.381(5) . ?
C52 H52A 0.9500 . ?
C53 H53A 0.9500 . ?
C54 C67 1.370(5) . ?
C54 C56 1.387(5) . ?
C54 H54A 0.9500 . ?
C55 C71 1.372(5) . ?
C55 C58 1.392(5) . ?
C55 H55A 0.9500 . ?
C56 C65 1.391(5) . ?
C56 C61 1.479(4) . ?
C57 C60 1.375(5) . ?
C57 H57A 0.9500 . ?
C58 C68 1.394(5) . ?
C58 C64 1.480(4) . ?
C60 C64 1.396(4) . ?
C60 H60A 0.9500 . ?
C61 C69 1.391(5) . ?
C63 C65 1.372(5) . ?
C63 H63A 0.9500 . ?
C65 H65A 0.9500 . ?
C66 C70 1.512(4) . ?
C67 H67A 0.9500 . ?
C68 H68A 0.9500 . ?
C69 H69A 0.9500 . ?
C71 H71A 0.9500 . ?
C72 C74 1.380(5) . ?
C72 C78 1.383(5) . ?
C72 H72A 0.9500 . ?
C73 C81 1.380(5) . ?
C73 H73A 0.9500 . ?
C74 C75 1.374(5) . ?
C74 H74A 0.9500 . ?
C75 C80 1.381(5) . ?
C75 H75A 0.9500 . ?
C76 C79 1.387(5) . ?
C76 H76A 0.9500 . ?
C77 C79 1.389(5) . ?
C77 C81 1.394(5) . ?
C77 C86 1.483(5) . ?
C78 C88 1.383(5) . ?
C78 H78A 0.9500 . ?
C79 H79A 0.9500 . ?
C80 C88 1.394(5) . ?
C80 H80A 0.9500 . ?
C81 H81A 0.9500 . ?
C82 C88 1.504(4) . ?
C83 C85 1.363(5) . ?
C83 C86 1.398(5) . ?
C83 H83A 0.9500 . ?
C84 C87 1.368(5) . ?
C84 H84A 0.9500 . ?
C85 H85A 0.9500 . ?
C86 C87 1.388(5) . ?
C87 H87A 0.9500 . ?
C101 C105 1.360(7) . ?
C101 H10A 0.9500 . ?
C103 C106 1.369(5) . ?
C103 C104 1.376(9) . ?
C103 H10B 0.9500 . ?
C104 H10C 0.9500 . ?
C105 C106 1.376(5) . ?
C105 H10D 0.9500 . ?
C106 C107 1.484(5) . ?
C107 C109 1.363(6) . ?
C107 C108 1.379(6) . ?
C108 C112 1.362(9) . ?
C108 H10E 0.9500 . ?
C109 C110 1.376(7) . ?
C109 H10F 0.9500 . ?
C110 H11A 0.9500 . ?
C112 H11B 0.9500 . ?
O9W O10W 1.593(10) . ?
O10W O11W 1.134(16) . ?
